data_7153486
loop_
_publ_author_name
'Kissane, Marie'
'Lynch, Denis'
'Chopra, Jay'
'Lawrence, Simon E.'
'Maguire, Anita R.'

_publ_section_title
;
 The influence of reaction conditions on the Diels-Alder cycloadditions of
 2-thio-3-chloroacrylamides; investigation of thermal, catalytic and
 microwave conditions.
;
_journal_issue 24
_journal_name_full 'Organic &amp; biomolecular chemistry'
_journal_page_first 5602
_journal_page_last 5613
_journal_paper_doi 10.1039/c0ob00368a
_journal_volume 8
_journal_year 2010
_chemical_formula_moiety 'C16 H18 Cl N O2 S'
_chemical_formula_sum 'C16 H18 Cl N O2 S'
_chemical_formula_weight 323.82
_chemical_name_systematic
;
?
;
_space_group_IT_number 2
_symmetry_cell_setting triclinic
_symmetry_space_group_name_Hall '-P 1'
_symmetry_space_group_name_H-M 'P -1'
_atom_sites_solution_hydrogens geom
_atom_sites_solution_primary direct
_atom_sites_solution_secondary difmap
_audit_creation_method SHELXL-97
_cell_angle_alpha 114.90(4)
_cell_angle_beta 92.12(5)
_cell_angle_gamma 99.43(3)
_cell_formula_units_Z 2
_cell_length_a 8.221(4)
_cell_length_b 9.997(3)
_cell_length_c 10.709(6)
_cell_measurement_reflns_used 22
_cell_measurement_temperature 150(2)
_cell_measurement_theta_max 11.59
_cell_measurement_theta_min 3.82
_cell_volume 782.0(7)
_computing_cell_refinement
;
CAD4 data collection software, Nonius BV, Delft, The Netherlands, 1988.
;
_computing_data_collection
;
CAD4 data collection software, Nonius BV, Delft, The Netherlands, 1988.
;
_computing_data_reduction
;
S.Mackay, S; Gilmore, C.J.; Edwards, C.; Tremayne, M.; Stuart, N.;
Shankland, K; maXus, : a computer program for the solution and refinement
of crystal structures from diffraction data University of Glasgow,
Scotland, UK, Nonius BV, Delft, The Netherlands & MacScience Co. Ltd.,
Yokohama, Japan, 1998.
;
_computing_molecular_graphics
;
PLATON, Spek, A.L., Acta Cryst., 2009, D65, 148-155.
;
_computing_publication_material 'SHELXL-97; PLATON'
_computing_structure_refinement
;
SHELXL-97, Sheldrick, G.M. Acta Cryst. A, 2008, 64, 112-122.
;
_computing_structure_solution
;
SHELXS-86, Sheldrick, G.M. Acta Cryst. A, 2008, 64, 112-122.
;
_diffrn_ambient_temperature 150(2)
_diffrn_measured_fraction_theta_full 0.931
_diffrn_measured_fraction_theta_max 0.931
_diffrn_measurement_device_type 'Nonius MACH3'
_diffrn_measurement_method '\w-2\q scans'
_diffrn_radiation_monochromator graphite
_diffrn_radiation_source 'fine-focus sealed tube'
_diffrn_radiation_type MoK\a
_diffrn_radiation_wavelength 0.7107
_diffrn_reflns_av_R_equivalents 0.0200
_diffrn_reflns_av_sigmaI/netI 0.0587
_diffrn_reflns_limit_h_max 9
_diffrn_reflns_limit_h_min 0
_diffrn_reflns_limit_k_max 11
_diffrn_reflns_limit_k_min -12
_diffrn_reflns_limit_l_max 12
_diffrn_reflns_limit_l_min -12
_diffrn_reflns_number 2870
_diffrn_reflns_theta_full 25.33
_diffrn_reflns_theta_max 25.33
_diffrn_reflns_theta_min 2.11
_diffrn_standards_decay_% 0
_diffrn_standards_interval_time 60
_diffrn_standards_number 3
_exptl_absorpt_coefficient_mu 0.381
_exptl_absorpt_correction_type none
_exptl_crystal_colour Colourless
_exptl_crystal_density_diffrn 1.375
_exptl_crystal_density_method 'not measured'
_exptl_crystal_description blocks
_exptl_crystal_F_000 340
_exptl_crystal_size_max 0.48
_exptl_crystal_size_mid 0.40
_exptl_crystal_size_min 0.35
_refine_diff_density_max 0.623
_refine_diff_density_min -0.836
_refine_diff_density_rms 0.112
_refine_ls_extinction_method none
_refine_ls_goodness_of_fit_ref 1.112
_refine_ls_hydrogen_treatment constr
_refine_ls_matrix_type full
_refine_ls_number_parameters 190
_refine_ls_number_reflns 2668
_refine_ls_number_restraints 6
_refine_ls_restrained_S_all 1.112
_refine_ls_R_factor_all 0.1162
_refine_ls_R_factor_gt 0.0669
_refine_ls_shift/su_max 0.000
_refine_ls_shift/su_mean 0.000
_refine_ls_structure_factor_coef Fsqd
_refine_ls_weighting_details 'calc w=1/[\s^2^(Fo^2^)+(0.0954P)^2^+1.5269P] where P=(Fo^2^+2Fc^2^)/3'
_refine_ls_weighting_scheme calc
_refine_ls_wR_factor_gt 0.1553
_refine_ls_wR_factor_ref 0.2003
_reflns_number_gt 1828
_reflns_number_total 2668
_reflns_threshold_expression >2sigma(I)
_cod_data_source_file c0ob00368a.txt
_cod_data_source_block endo-4b
_cod_depositor_comments
;
The following automatic conversions were performed:

'_symmetry_cell_setting' value 'Triclinic' changed to 'triclinic'
according to /home/saulius/struct/CIF-dictionaries/cif_core.dic
dictionary named 'cif_core.dic' version 2.4.2 from
2011-04-26.

'_exptl_absorpt_correction_type' value 'None' changed to
'none' according to
/home/saulius/struct/CIF-dictionaries/cif_core.dic dictionary named
'cif_core.dic' version 2.4.2 from 2011-04-26.

Automatic conversion script
Id: cif_fix_values 1891 2012-01-12 08:04:46Z andrius 
;
_cod_original_cell_volume 782.0(6)
_cod_original_sg_symbol_H-M P-1
_cod_database_code 7153486

loop_
_symmetry_equiv_pos_as_xyz
'x, y, z'
'-x, -y, -z'

loop_
_atom_site_label
_atom_site_type_symbol
_atom_site_fract_x
_atom_site_fract_y
_atom_site_fract_z
_atom_site_U_iso_or_equiv
_atom_site_adp_type
_atom_site_occupancy
_atom_site_symmetry_multiplicity
_atom_site_calc_flag
_atom_site_refinement_flags
C1 C 0.0848(7) 0.3582(5) 0.6591(6) 0.0331(12) Uani 1 1 d .
H1 H 0.0222 0.3478 0.5726 0.040 Uiso 1 1 calc R
C2 C 0.2238(6) 0.5036(5) 0.7357(5) 0.0239(11) Uani 1 1 d .
C3 C 0.3302(7) 0.4602(6) 0.8304(5) 0.0325(12) Uani 1 1 d .
H3 H 0.3266 0.5294 0.9297 0.039 Uiso 1 1 calc R
C4 C 0.2385(8) 0.2984(6) 0.7998(6) 0.0423(14) Uani 1 1 d .
H4 H 0.3019 0.2379 0.8302 0.051 Uiso 1 1 calc R
C5 C 0.0731(8) 0.3186(6) 0.8533(7) 0.0479(16) Uani 1 1 d .
H5 H 0.0395 0.3081 0.9332 0.058 Uiso 1 1 calc R
C6 C -0.0173(7) 0.3530(5) 0.7713(6) 0.0397(14) Uani 1 1 d .
H6 H -0.1270 0.3713 0.7811 0.048 Uiso 1 1 calc R
C7 C 0.1850(7) 0.2355(5) 0.6426(6) 0.0389(14) Uani 1 1 d .
H7A H 0.2800 0.2381 0.5889 0.047 Uiso 1 1 calc R
H7B H 0.1152 0.1332 0.6030 0.047 Uiso 1 1 calc R
C8 C 0.1556(6) 0.6445(5) 0.8173(5) 0.0225(10) Uani 1 1 d U
O9 O 0.2113(4) 0.7276(3) 0.9403(3) 0.0318(8) Uani 1 1 d .
N10 N 0.0354(5) 0.6684(4) 0.7484(4) 0.0283(10) Uani 1 1 d .
H10 H 0.0024 0.6037 0.6615 0.034 Uiso 1 1 calc R
C11 C -0.0444(7) 0.7966(6) 0.8098(6) 0.0372(13) Uani 1 1 d .
H11A H -0.0337 0.8313 0.9115 0.045 Uiso 1 1 calc R
H11B H -0.1642 0.7641 0.7752 0.045 Uiso 1 1 calc R
C12 C 0.0252(10) 0.9244(7) 0.7795(7) 0.061(2) Uani 1 1 d .
H12A H -0.0341 1.0068 0.8242 0.091 Uiso 1 1 calc R
H12B H 0.0123 0.8921 0.6791 0.091 Uiso 1 1 calc R
H12C H 0.1433 0.9591 0.8153 0.091 Uiso 1 1 calc R
S13 S 0.33858(15) 0.52749(13) 0.59456(12) 0.0253(4) Uani 1 1 d .
O14 O 0.2070(5) 0.5013(4) 0.4831(4) 0.0384(9) Uani 1 1 d .
C15 C 0.4160(6) 0.7268(5) 0.6711(5) 0.0262(11) Uani 1 1 d .
C16 C 0.3818(7) 0.8023(6) 0.5941(6) 0.0372(13) Uani 1 1 d .
H16 H 0.3142 0.7506 0.5073 0.045 Uiso 1 1 calc R
C17 C 0.4484(9) 0.9563(7) 0.6461(7) 0.0498(16) Uani 1 1 d .
H17 H 0.4225 1.0104 0.5958 0.060 Uiso 1 1 calc R
C18 C 0.5510(8) 1.0301(6) 0.7694(7) 0.0481(16) Uani 1 1 d .
H18 H 0.5987 1.1338 0.8017 0.058 Uiso 1 1 calc R
C19 C 0.5851(7) 0.9552(6) 0.8463(6) 0.0417(14) Uani 1 1 d .
H19 H 0.6533 1.0077 0.9327 0.050 Uiso 1 1 calc R
C20 C 0.5195(6) 0.8025(6) 0.7975(5) 0.0316(12) Uani 1 1 d .
H20 H 0.5446 0.7497 0.8493 0.038 Uiso 1 1 calc R
Cl21 Cl 0.54422(18) 0.45845(17) 0.79706(15) 0.0432(4) Uani 1 1 d .

loop_
_atom_site_aniso_label
_atom_site_aniso_U_11
_atom_site_aniso_U_22
_atom_site_aniso_U_33
_atom_site_aniso_U_23
_atom_site_aniso_U_13
_atom_site_aniso_U_12
C1 0.035(3) 0.014(2) 0.037(3) 0.001(2) 0.002(2) -0.002(2)
C2 0.031(3) 0.011(2) 0.026(2) 0.0050(19) 0.004(2) 0.0024(19)
C3 0.045(3) 0.026(3) 0.026(3) 0.009(2) 0.005(2) 0.011(2)
C4 0.058(4) 0.022(3) 0.054(4) 0.020(3) 0.021(3) 0.015(3)
C5 0.068(4) 0.021(3) 0.057(4) 0.018(3) 0.030(3) 0.006(3)
C6 0.043(3) 0.013(2) 0.056(4) 0.009(2) 0.021(3) 0.002(2)
C7 0.050(4) 0.013(2) 0.047(3) 0.006(2) 0.017(3) 0.005(2)
C8 0.029(2) 0.010(2) 0.024(2) 0.0052(18) 0.008(2) -0.0027(18)
O9 0.042(2) 0.0148(17) 0.0232(18) -0.0035(14) -0.0018(15) -0.0018(15)
N10 0.034(2) 0.020(2) 0.025(2) 0.0025(17) -0.0001(18) 0.0090(18)
C11 0.043(3) 0.029(3) 0.037(3) 0.008(2) 0.007(3) 0.018(2)
C12 0.089(5) 0.026(3) 0.074(5) 0.021(3) 0.036(4) 0.025(3)
S13 0.0307(7) 0.0179(6) 0.0201(6) 0.0023(5) 0.0020(5) 0.0025(5)
O14 0.043(2) 0.035(2) 0.0260(19) 0.0070(16) -0.0062(16) -0.0023(17)
C15 0.030(3) 0.014(2) 0.025(2) 0.0012(19) 0.004(2) 0.0001(19)
C16 0.050(3) 0.031(3) 0.034(3) 0.016(2) 0.011(3) 0.013(3)
C17 0.068(4) 0.037(3) 0.061(4) 0.033(3) 0.025(4) 0.016(3)
C18 0.052(4) 0.020(3) 0.067(4) 0.014(3) 0.025(3) 0.000(3)
C19 0.038(3) 0.021(3) 0.045(3) -0.002(2) 0.008(3) -0.005(2)
C20 0.035(3) 0.023(3) 0.033(3) 0.009(2) 0.003(2) 0.005(2)
Cl21 0.0403(8) 0.0463(9) 0.0458(8) 0.0201(7) 0.0014(6) 0.0166(7)

loop_
_atom_type_symbol
_atom_type_description
_atom_type_scat_dispersion_real
_atom_type_scat_dispersion_imag
_atom_type_scat_source
C C 0.0033 0.0016 'International Tables Vol C Tables 4.2.6.8 and 6.1.1.4'
H H 0.0000 0.0000 'International Tables Vol C Tables 4.2.6.8 and 6.1.1.4'
N N 0.0061 0.0033 'International Tables Vol C Tables 4.2.6.8 and 6.1.1.4'
O O 0.0106 0.0060 'International Tables Vol C Tables 4.2.6.8 and 6.1.1.4'
S S 0.1246 0.1234 'International Tables Vol C Tables 4.2.6.8 and 6.1.1.4'
Cl Cl 0.1484 0.1585 'International Tables Vol C Tables 4.2.6.8 and 6.1.1.4'

loop_
_geom_angle_atom_site_label_1
_geom_angle_atom_site_label_2
_geom_angle_atom_site_label_3
_geom_angle
C6 C1 C7 100.6(4)
C6 C1 C2 104.2(4)
C7 C1 C2 100.4(4)
C6 C1 H1 116.4
C7 C1 H1 116.4
C2 C1 H1 116.4
C8 C2 C3 112.5(4)
C8 C2 C1 113.4(4)
C3 C2 C1 102.6(4)
C8 C2 S13 109.5(3)
C3 C2 S13 112.9(3)
C1 C2 S13 105.5(3)
C2 C3 C4 103.3(4)
C2 C3 Cl21 115.3(4)
C4 C3 Cl21 109.7(4)
C2 C3 H3 109.4
C4 C3 H3 109.4
Cl21 C3 H3 109.4
C5 C4 C7 99.9(5)
C5 C4 C3 104.7(4)
C7 C4 C3 100.0(4)
C5 C4 H4 116.5
C7 C4 H4 116.5
C3 C4 H4 116.5
C6 C5 C4 108.9(5)
C6 C5 H5 125.6
C4 C5 H5 125.6
C5 C6 C1 107.5(5)
C5 C6 H6 126.3
C1 C6 H6 126.3
C1 C7 C4 94.0(4)
C1 C7 H7A 112.9
C4 C7 H7A 112.9
C1 C7 H7B 112.9
C4 C7 H7B 112.9
H7A C7 H7B 110.3
O9 C8 N10 124.1(4)
O9 C8 C2 120.5(4)
N10 C8 C2 115.3(4)
C8 N10 C11 122.8(4)
C8 N10 H10 118.6
C11 N10 H10 118.6
N10 C11 C12 113.8(5)
N10 C11 H11A 108.8
C12 C11 H11A 108.8
N10 C11 H11B 108.8
C12 C11 H11B 108.8
H11A C11 H11B 107.7
C11 C12 H12A 109.5
C11 C12 H12B 109.5
H12A C12 H12B 109.5
C11 C12 H12C 109.5
H12A C12 H12C 109.5
H12B C12 H12C 109.5
O14 S13 C15 104.2(2)
O14 S13 C2 105.2(2)
C15 S13 C2 101.9(2)
C16 C15 C20 120.5(5)
C16 C15 S13 116.9(4)
C20 C15 S13 122.4(4)
C15 C16 C17 118.8(5)
C15 C16 H16 120.6
C17 C16 H16 120.6
C18 C17 C16 120.6(6)
C18 C17 H17 119.7
C16 C17 H17 119.7
C19 C18 C17 120.6(5)
C19 C18 H18 119.7
C17 C18 H18 119.7
C18 C19 C20 119.9(6)
C18 C19 H19 120.0
C20 C19 H19 120.0
C19 C20 C15 119.5(5)
C19 C20 H20 120.2
C15 C20 H20 120.2

loop_
_geom_bond_atom_site_label_1
_geom_bond_atom_site_label_2
_geom_bond_distance
C1 C6 1.505(8)
C1 C7 1.540(7)
C1 C2 1.573(7)
C1 H1 1.0000
C2 C8 1.523(6)
C2 C3 1.553(7)
C2 S13 1.889(5)
C3 C4 1.558(7)
C3 Cl21 1.810(6)
C3 H3 1.0000
C4 C5 1.506(9)
C4 C7 1.545(8)
C4 H4 1.0000
C5 C6 1.317(9)
C5 H5 0.9500
C6 H6 0.9500
C7 H7A 0.9900
C7 H7B 0.9900
C8 O9 1.243(6)
C8 N10 1.323(6)
N10 C11 1.450(6)
N10 H10 0.8800
C11 C12 1.478(8)
C11 H11A 0.9900
C11 H11B 0.9900
C12 H12A 0.9800
C12 H12B 0.9800
C12 H12C 0.9800
S13 O14 1.488(4)
S13 C15 1.794(5)
C15 C16 1.380(7)
C15 C20 1.404(7)
C16 C17 1.400(8)
C16 H16 0.9500
C17 C18 1.376(9)
C17 H17 0.9500
C18 C19 1.374(9)
C18 H18 0.9500
C19 C20 1.390(7)
C19 H19 0.9500
C20 H20 0.9500

loop_
_geom_torsion_atom_site_label_1
_geom_torsion_atom_site_label_2
_geom_torsion_atom_site_label_3
_geom_torsion_atom_site_label_4
_geom_torsion
C6 C1 C2 C8 -53.3(5)
C7 C1 C2 C8 -157.2(4)
C6 C1 C2 C3 68.4(5)
C7 C1 C2 C3 -35.5(5)
C6 C1 C2 S13 -173.1(3)
C7 C1 C2 S13 82.9(4)
C8 C2 C3 C4 121.0(4)
C1 C2 C3 C4 -1.2(5)
S13 C2 C3 C4 -114.3(4)
C8 C2 C3 Cl21 -119.3(4)
C1 C2 C3 Cl21 118.5(4)
S13 C2 C3 Cl21 5.4(5)
C2 C3 C4 C5 -65.7(5)
Cl21 C3 C4 C5 170.9(4)
C2 C3 C4 C7 37.4(5)
Cl21 C3 C4 C7 -86.0(4)
C7 C4 C5 C6 -32.4(6)
C3 C4 C5 C6 70.9(6)
C4 C5 C6 C1 -0.3(6)
C7 C1 C6 C5 33.0(5)
C2 C1 C6 C5 -70.8(5)
C6 C1 C7 C4 -49.1(5)
C2 C1 C7 C4 57.7(4)
C5 C4 C7 C1 48.5(4)
C3 C4 C7 C1 -58.5(5)
C3 C2 C8 O9 13.9(6)
C1 C2 C8 O9 129.8(5)
S13 C2 C8 O9 -112.6(4)
C3 C2 C8 N10 -165.5(4)
C1 C2 C8 N10 -49.5(6)
S13 C2 C8 N10 68.1(5)
O9 C8 N10 C11 0.5(7)
C2 C8 N10 C11 179.8(4)
C8 N10 C11 C12 96.4(6)
C8 C2 S13 O14 -77.8(4)
C3 C2 S13 O14 155.9(3)
C1 C2 S13 O14 44.6(4)
C8 C2 S13 C15 30.7(4)
C3 C2 S13 C15 -95.6(4)
C1 C2 S13 C15 153.1(3)
O14 S13 C15 C16 -18.3(5)
C2 S13 C15 C16 -127.6(4)
O14 S13 C15 C20 167.4(4)
C2 S13 C15 C20 58.1(5)
C20 C15 C16 C17 -1.8(8)
S13 C15 C16 C17 -176.1(4)
C15 C16 C17 C18 2.3(9)
C16 C17 C18 C19 -2.4(9)
C17 C18 C19 C20 1.9(9)
C18 C19 C20 C15 -1.3(8)
C16 C15 C20 C19 1.3(8)
S13 C15 C20 C19 175.4(4)
